data_7244899
loop_
_publ_author_name
'Dolai, Gobinda'
'Giri, Rajat Subhra'
'Mandal, Bhubaneswar'

_publ_section_title
;
 Versatility in self-assembly and morphology of non-coded anthranilic acid
 and phenylglycine based dipeptide stereoisomers
;
_journal_name_full CrystEngComm
_journal_paper_doi 10.1039/D2CE00158F
_journal_year 2022
_chemical_formula_moiety 'C21 H24 N2 O5'
_chemical_formula_sum 'C21 H24 N2 O5'
_chemical_formula_weight 384.42
_space_group_IT_number 4
_space_group_name_Hall 'P 2yb'
_space_group_name_H-M_alt 'P 1 21 1'
_symmetry_cell_setting Monoclinic'
_symmetry_space_group_name_H-M 'P 1 21 1'
_atom_sites_solution_hydrogens geom
_atom_sites_solution_primary direct
_atom_sites_solution_secondary difmap
_audit_creation_method SHELXL-97
_audit_update_record
;
2021-10-30 deposited with the CCDC.	2022-05-06 downloaded from the CCDC.
;
_cell_angle_alpha 90.00
_cell_angle_beta 105.28(2)
_cell_angle_gamma 90.00
_cell_formula_units_Z 2
_cell_length_a 9.967(7)
_cell_length_b 10.881(8)
_cell_length_c 9.994(7)
_cell_measurement_reflns_used 5316
_cell_measurement_temperature 296(2)
_cell_measurement_theta_max 24.26
_cell_measurement_theta_min 2.57
_cell_volume 1045.5(13)
_computing_cell_refinement 'Bruker SAINT'
_computing_data_collection 'Bruker APEX2'
_computing_data_reduction 'Bruker SAINT'
_computing_molecular_graphics 'Bruker SHELXTL'
_computing_publication_material 'Bruker SHELXTL'
_computing_structure_refinement 'SHELXL-97 (Sheldrick, 1997)'
_computing_structure_solution 'SHELXS-97 (Sheldrick, 1990)'
_diffrn_ambient_temperature 296(2)
_diffrn_measured_fraction_theta_full 0.997
_diffrn_measured_fraction_theta_max 0.997
_diffrn_measurement_device_type 'Bruker APEX-II CCD'
_diffrn_measurement_method '\f and \w scans'
_diffrn_radiation_monochromator graphite
_diffrn_radiation_source 'fine-focus sealed tube'
_diffrn_radiation_type MoK\a
_diffrn_radiation_wavelength 0.71073
_diffrn_reflns_av_R_equivalents 0.0730
_diffrn_reflns_av_sigmaI/netI 0.0440
_diffrn_reflns_limit_h_max 11
_diffrn_reflns_limit_h_min -11
_diffrn_reflns_limit_k_max 12
_diffrn_reflns_limit_k_min -12
_diffrn_reflns_limit_l_max 11
_diffrn_reflns_limit_l_min -11
_diffrn_reflns_number 22462
_diffrn_reflns_theta_full 24.98
_diffrn_reflns_theta_max 24.98
_diffrn_reflns_theta_min 2.11
_exptl_absorpt_coefficient_mu 0.088
_exptl_crystal_colour colourless
_exptl_crystal_density_diffrn 1.221
_exptl_crystal_density_method 'not measured'
_exptl_crystal_description niddle
_exptl_crystal_F_000 408
_exptl_crystal_size_max 0.35
_exptl_crystal_size_mid 0.30
_exptl_crystal_size_min 0.25
_refine_diff_density_max 0.234
_refine_diff_density_min -0.234
_refine_diff_density_rms 0.096
_refine_ls_abs_structure_details 'Flack H D (1983), Acta Cryst. A39, 876-881'
_refine_ls_abs_structure_Flack 0.1(10)
_refine_ls_extinction_method none
_refine_ls_goodness_of_fit_ref 0.921
_refine_ls_hydrogen_treatment mixed
_refine_ls_matrix_type full
_refine_ls_number_parameters 258
_refine_ls_number_reflns 3653
_refine_ls_number_restraints 1
_refine_ls_restrained_S_all 0.921
_refine_ls_R_factor_all 0.0452
_refine_ls_R_factor_gt 0.0377
_refine_ls_shift/su_max 0.000
_refine_ls_shift/su_mean 0.000
_refine_ls_structure_factor_coef Fsqd
_refine_ls_weighting_details 'calc w=1/[\s^2^(Fo^2^)+(0.1000P)^2^+0.0000P] where P=(Fo^2^+2Fc^2^)/3'
_refine_ls_weighting_scheme calc
_refine_ls_wR_factor_gt 0.1121
_refine_ls_wR_factor_ref 0.1235
_reflns_number_gt 3204
_reflns_number_total 3653
_reflns_threshold_expression >2sigma(I)
_cod_data_source_file d2ce00158f2.cif
_cod_data_source_block platon_pl
_cod_original_sg_symbol_H-M P21
_cod_database_code 7244899

loop_
_symmetry_equiv_pos_as_xyz
'x, y, z'
'-x, y+1/2, -z'

loop_
_atom_site_label
_atom_site_type_symbol
_atom_site_fract_x
_atom_site_fract_y
_atom_site_fract_z
_atom_site_U_iso_or_equiv
_atom_site_adp_type
_atom_site_occupancy
_atom_site_symmetry_multiplicity
_atom_site_calc_flag
_atom_site_refinement_flags
_atom_site_disorder_assembly
_atom_site_disorder_group
O1 O 0.67274(16) 0.03202(13) 0.05280(16) 0.0563(4) Uani 1 1 d . . .
O2 O 0.72662(16) 0.06113(15) -0.15226(16) 0.0591(4) Uani 1 1 d . . .
O3 O 0.87778(15) 0.32110(15) 0.26878(15) 0.0570(4) Uani 1 1 d . . .
O4 O 1.1814(2) 0.20913(17) 0.3991(2) 0.0820(6) Uani 1 1 d . . .
O5 O 1.1381(2) 0.26747(17) 0.59663(19) 0.0818(6) Uani 1 1 d . . .
N1 N 0.78395(17) 0.19956(16) 0.02679(17) 0.0464(4) Uani 1 1 d . . .
H1 H 0.7894 0.2065 0.1138 0.056 Uiso 1 1 d R . .
N2 N 1.06873(16) 0.43082(15) 0.27692(16) 0.0464(4) Uani 1 1 d . . .
H2 H 1.1177 0.4717 0.2333 0.056 Uiso 1 1 d R . .
C1 C 0.5985(3) -0.0851(2) 0.0122(2) 0.0614(6) Uani 1 1 d . . .
C2 C 0.5559(3) -0.1182(3) 0.1419(3) 0.0778(8) Uani 1 1 d . . .
H2A H 0.6369 -0.1224 0.2191 0.117 Uiso 1 1 calc R . .
H2B H 0.5099 -0.1965 0.1295 0.117 Uiso 1 1 calc R . .
H2C H 0.4937 -0.0566 0.1596 0.117 Uiso 1 1 calc R . .
C3 C 0.4716(4) -0.0596(4) -0.1082(3) 0.0981(11) Uani 1 1 d . . .
H3A H 0.4248 0.0125 -0.0883 0.147 Uiso 1 1 calc R . .
H3B H 0.4095 -0.1285 -0.1208 0.147 Uiso 1 1 calc R . .
H3C H 0.5007 -0.0466 -0.1913 0.147 Uiso 1 1 calc R . .
C4 C 0.6937(4) -0.1781(3) -0.0220(5) 0.1020(11) Uani 1 1 d . . .
H4A H 0.7189 -0.1534 -0.1043 0.153 Uiso 1 1 calc R . .
H4B H 0.6477 -0.2564 -0.0373 0.153 Uiso 1 1 calc R . .
H4C H 0.7760 -0.1846 0.0536 0.153 Uiso 1 1 calc R . .
C5 C 0.7273(2) 0.09383(19) -0.0355(2) 0.0474(5) Uani 1 1 d . . .
C6 C 0.8347(2) 0.29895(18) -0.0349(2) 0.0463(4) Uani 1 1 d . . .
C7 C 0.8093(3) 0.3118(3) -0.1776(2) 0.0652(6) Uani 1 1 d . . .
H7 H 0.7630 0.2498 -0.2359 0.078 Uiso 1 1 calc R . .
C8 C 0.8522(3) 0.4152(3) -0.2332(3) 0.0828(9) Uani 1 1 d . . .
H8 H 0.8364 0.4216 -0.3289 0.099 Uiso 1 1 calc R . .
C9 C 0.9181(3) 0.5097(3) -0.1497(3) 0.0851(9) Uani 1 1 d . . .
H9 H 0.9421 0.5813 -0.1886 0.102 Uiso 1 1 calc R . .
C10 C 0.9479(2) 0.4967(2) -0.0083(3) 0.0648(6) Uani 1 1 d . . .
H10 H 0.9942 0.5597 0.0483 0.078 Uiso 1 1 calc R . .
C11 C 0.91032(19) 0.39112(18) 0.0528(2) 0.0473(5) Uani 1 1 d . . .
C12 C 0.94955(18) 0.37804(17) 0.2062(2) 0.0427(4) Uani 1 1 d . . .
C13 C 1.1159(2) 0.41920(18) 0.4275(2) 0.0439(4) Uani 1 1 d . . .
H13 H 1.0417 0.4481 0.4674 0.053 Uiso 1 1 calc R . .
C14 C 1.2437(2) 0.49713(19) 0.48434(19) 0.0438(4) Uani 1 1 d . . .
C15 C 1.2347(3) 0.6048(2) 0.5512(3) 0.0653(6) Uani 1 1 d . . .
H15 H 1.1488 0.6306 0.5609 0.078 Uiso 1 1 calc R . .
C16 C 1.3510(3) 0.6761(3) 0.6049(3) 0.0859(9) Uani 1 1 d . . .
H16 H 1.3432 0.7498 0.6493 0.103 Uiso 1 1 calc R . .
C17 C 1.4769(3) 0.6380(3) 0.5923(3) 0.0810(8) Uani 1 1 d . . .
H17 H 1.5560 0.6845 0.6308 0.097 Uiso 1 1 calc R . .
C18 C 1.4878(3) 0.5318(3) 0.5234(3) 0.0739(7) Uani 1 1 d . . .
H18 H 1.5738 0.5073 0.5127 0.089 Uiso 1 1 calc R . .
C19 C 1.3715(2) 0.4607(2) 0.4697(3) 0.0595(6) Uani 1 1 d . . .
H19 H 1.3793 0.3880 0.4235 0.071 Uiso 1 1 calc R . .
C20 C 1.1470(2) 0.2857(2) 0.4685(2) 0.0547(5) Uani 1 1 d . . .
C21 C 1.1832(6) 0.1481(3) 0.6552(4) 0.1301(17) Uani 1 1 d . . .
H21A H 1.1588 0.0867 0.5839 0.195 Uiso 1 1 calc R . .
H21B H 1.1386 0.1298 0.7270 0.195 Uiso 1 1 calc R . .
H21C H 1.2823 0.1487 0.6935 0.195 Uiso 1 1 calc R . .

loop_
_atom_site_aniso_label
_atom_site_aniso_U_11
_atom_site_aniso_U_22
_atom_site_aniso_U_33
_atom_site_aniso_U_23
_atom_site_aniso_U_13
_atom_site_aniso_U_12
O1 0.0653(9) 0.0563(8) 0.0471(8) -0.0113(6) 0.0146(7) -0.0200(7)
O2 0.0636(9) 0.0680(9) 0.0471(8) -0.0143(7) 0.0169(7) -0.0084(7)
O3 0.0561(8) 0.0663(9) 0.0490(8) -0.0023(8) 0.0145(7) -0.0196(7)
O4 0.0987(14) 0.0500(9) 0.0851(13) -0.0123(9) 0.0024(10) 0.0057(9)
O5 0.1069(15) 0.0723(11) 0.0605(11) 0.0142(9) 0.0119(10) -0.0291(11)
N1 0.0503(9) 0.0483(8) 0.0393(8) -0.0024(7) 0.0094(7) -0.0044(7)
N2 0.0446(9) 0.0498(9) 0.0436(9) -0.0010(7) 0.0096(7) -0.0077(7)
C1 0.0677(13) 0.0592(13) 0.0557(12) -0.0119(11) 0.0134(10) -0.0248(11)
C2 0.0877(18) 0.0807(17) 0.0655(15) -0.0046(14) 0.0212(13) -0.0311(15)
C3 0.0813(18) 0.134(3) 0.0667(17) -0.0046(19) -0.0017(14) -0.050(2)
C4 0.141(3) 0.0572(15) 0.126(3) -0.0056(18) 0.068(3) -0.0099(18)
C5 0.0404(10) 0.0530(11) 0.0474(11) -0.0067(9) 0.0093(8) -0.0022(9)
C6 0.0386(10) 0.0517(11) 0.0460(10) 0.0062(9) 0.0064(8) 0.0044(8)
C7 0.0605(13) 0.0854(16) 0.0428(12) 0.0077(12) 0.0014(10) -0.0116(13)
C8 0.0753(16) 0.111(2) 0.0506(13) 0.0302(16) -0.0039(12) -0.0179(17)
C9 0.0769(17) 0.098(2) 0.0647(15) 0.0384(16) -0.0098(14) -0.0274(15)
C10 0.0560(13) 0.0666(13) 0.0630(14) 0.0190(12) 0.0003(11) -0.0113(11)
C11 0.0381(9) 0.0515(11) 0.0491(11) 0.0077(9) 0.0060(8) -0.0002(8)
C12 0.0391(9) 0.0401(9) 0.0469(10) 0.0013(8) 0.0080(8) -0.0002(8)
C13 0.0437(10) 0.0450(10) 0.0438(10) -0.0040(8) 0.0131(8) -0.0045(8)
C14 0.0457(11) 0.0476(10) 0.0368(9) -0.0039(8) 0.0086(8) -0.0046(8)
C15 0.0631(14) 0.0579(12) 0.0748(15) -0.0221(12) 0.0178(12) -0.0105(11)
C16 0.091(2) 0.0713(17) 0.094(2) -0.0365(16) 0.0209(16) -0.0271(15)
C17 0.0765(19) 0.0876(19) 0.0750(17) -0.0100(15) 0.0128(14) -0.0423(16)
C18 0.0514(13) 0.0920(19) 0.0776(17) 0.0021(15) 0.0157(12) -0.0105(13)
C19 0.0493(12) 0.0626(13) 0.0673(14) -0.0112(11) 0.0164(10) -0.0049(10)
C20 0.0550(12) 0.0501(12) 0.0508(12) -0.0017(10) -0.0006(10) -0.0126(10)
C21 0.185(4) 0.080(2) 0.093(2) 0.035(2) -0.021(2) -0.049(3)

loop_
_atom_type_symbol
_atom_type_description
_atom_type_scat_dispersion_real
_atom_type_scat_dispersion_imag
_atom_type_scat_source
C C 0.0033 0.0016 'International Tables Vol C Tables 4.2.6.8 and 6.1.1.4'
H H 0.0000 0.0000 'International Tables Vol C Tables 4.2.6.8 and 6.1.1.4'
N N 0.0061 0.0033 'International Tables Vol C Tables 4.2.6.8 and 6.1.1.4'
O O 0.0106 0.0060 'International Tables Vol C Tables 4.2.6.8 and 6.1.1.4'

loop_
_geom_angle_atom_site_label_1
_geom_angle_atom_site_label_2
_geom_angle_atom_site_label_3
_geom_angle
_geom_angle_site_symmetry_1
_geom_angle_site_symmetry_3
_geom_angle_publ_flag
C5 O1 C1 121.07(17) . . ?
C20 O5 C21 115.7(3) . . ?
C5 N1 C6 127.29(17) . . ?
C5 N1 H1 116.4 . . ?
C6 N1 H1 116.3 . . ?
C12 N2 C13 120.42(15) . . ?
C12 N2 H2 119.8 . . ?
C13 N2 H2 119.8 . . ?
O1 C1 C4 110.3(2) . . ?
O1 C1 C2 101.78(19) . . ?
C4 C1 C2 112.1(3) . . ?
O1 C1 C3 108.1(2) . . ?
C4 C1 C3 112.9(3) . . ?
C2 C1 C3 111.0(2) . . ?
C1 C2 H2A 109.5 . . ?
C1 C2 H2B 109.5 . . ?
H2A C2 H2B 109.5 . . ?
C1 C2 H2C 109.5 . . ?
H2A C2 H2C 109.5 . . ?
H2B C2 H2C 109.5 . . ?
C1 C3 H3A 109.5 . . ?
C1 C3 H3B 109.5 . . ?
H3A C3 H3B 109.5 . . ?
C1 C3 H3C 109.5 . . ?
H3A C3 H3C 109.5 . . ?
H3B C3 H3C 109.5 . . ?
C1 C4 H4A 109.5 . . ?
C1 C4 H4B 109.5 . . ?
H4A C4 H4B 109.5 . . ?
C1 C4 H4C 109.5 . . ?
H4A C4 H4C 109.5 . . ?
H4B C4 H4C 109.5 . . ?
O2 C5 O1 125.87(19) . . ?
O2 C5 N1 125.66(19) . . ?
O1 C5 N1 108.47(17) . . ?
C7 C6 N1 122.66(19) . . ?
C7 C6 C11 119.27(19) . . ?
N1 C6 C11 118.03(18) . . ?
C8 C7 C6 120.4(2) . . ?
C8 C7 H7 119.8 . . ?
C6 C7 H7 119.8 . . ?
C7 C8 C9 121.1(2) . . ?
C7 C8 H8 119.4 . . ?
C9 C8 H8 119.4 . . ?
C10 C9 C8 119.1(2) . . ?
C10 C9 H9 120.4 . . ?
C8 C9 H9 120.4 . . ?
C9 C10 C11 121.6(3) . . ?
C9 C10 H10 119.2 . . ?
C11 C10 H10 119.2 . . ?
C10 C11 C6 118.3(2) . . ?
C10 C11 C12 120.1(2) . . ?
C6 C11 C12 121.63(17) . . ?
O3 C12 N2 119.97(18) . . ?
O3 C12 C11 122.75(17) . . ?
N2 C12 C11 117.28(16) . . ?
N2 C13 C14 110.46(15) . . ?
N2 C13 C20 110.37(16) . . ?
C14 C13 C20 110.11(17) . . ?
N2 C13 H13 108.6 . . ?
C14 C13 H13 108.6 . . ?
C20 C13 H13 108.6 . . ?
C15 C14 C19 118.8(2) . . ?
C15 C14 C13 120.58(19) . . ?
C19 C14 C13 120.67(19) . . ?
C14 C15 C16 121.1(2) . . ?
C14 C15 H15 119.4 . . ?
C16 C15 H15 119.4 . . ?
C17 C16 C15 119.6(3) . . ?
C17 C16 H16 120.2 . . ?
C15 C16 H16 120.2 . . ?
C16 C17 C18 120.2(2) . . ?
C16 C17 H17 119.9 . . ?
C18 C17 H17 119.9 . . ?
C17 C18 C19 120.0(3) . . ?
C17 C18 H18 120.0 . . ?
C19 C18 H18 120.0 . . ?
C14 C19 C18 120.2(2) . . ?
C14 C19 H19 119.9 . . ?
C18 C19 H19 119.9 . . ?
O4 C20 O5 124.2(2) . . ?
O4 C20 C13 125.6(2) . . ?
O5 C20 C13 110.1(2) . . ?
O5 C21 H21A 109.5 . . ?
O5 C21 H21B 109.5 . . ?
H21A C21 H21B 109.5 . . ?
O5 C21 H21C 109.5 . . ?
H21A C21 H21C 109.5 . . ?
H21B C21 H21C 109.5 . . ?

loop_
_geom_bond_atom_site_label_1
_geom_bond_atom_site_label_2
_geom_bond_distance
_geom_bond_site_symmetry_2
_geom_bond_publ_flag
O1 C5 1.334(3) . ?
O1 C1 1.476(3) . ?
O2 C5 1.218(3) . ?
O3 C12 1.234(2) . ?
O4 C20 1.191(3) . ?
O5 C20 1.322(3) . ?
O5 C21 1.447(4) . ?
N1 C5 1.358(3) . ?
N1 C6 1.403(3) . ?
N1 H1 0.8600 . ?
N2 C12 1.341(3) . ?
N2 C13 1.459(3) . ?
N2 H2 0.8587 . ?
C1 C4 1.487(4) . ?
C1 C2 1.510(4) . ?
C1 C3 1.524(4) . ?
C2 H2A 0.9600 . ?
C2 H2B 0.9600 . ?
C2 H2C 0.9600 . ?
C3 H3A 0.9600 . ?
C3 H3B 0.9600 . ?
C3 H3C 0.9600 . ?
C4 H4A 0.9600 . ?
C4 H4B 0.9600 . ?
C4 H4C 0.9600 . ?
C6 C7 1.388(3) . ?
C6 C11 1.412(3) . ?
C7 C8 1.372(4) . ?
C7 H7 0.9300 . ?
C8 C9 1.377(4) . ?
C8 H8 0.9300 . ?
C9 C10 1.373(4) . ?
C9 H9 0.9300 . ?
C10 C11 1.397(3) . ?
C10 H10 0.9300 . ?
C11 C12 1.486(3) . ?
C13 C14 1.511(3) . ?
C13 C20 1.519(3) . ?
C13 H13 0.9800 . ?
C14 C15 1.364(3) . ?
C14 C19 1.377(3) . ?
C15 C16 1.380(4) . ?
C15 H15 0.9300 . ?
C16 C17 1.359(4) . ?
C16 H16 0.9300 . ?
C17 C18 1.364(4) . ?
C17 H17 0.9300 . ?
C18 C19 1.379(4) . ?
C18 H18 0.9300 . ?
C19 H19 0.9300 . ?
C21 H21A 0.9600 . ?
C21 H21B 0.9600 . ?
C21 H21C 0.9600 . ?

loop_
_geom_torsion_atom_site_label_1
_geom_torsion_atom_site_label_2
_geom_torsion_atom_site_label_3
_geom_torsion_atom_site_label_4
_geom_torsion
_geom_torsion_site_symmetry_1
_geom_torsion_site_symmetry_2
_geom_torsion_site_symmetry_3
_geom_torsion_site_symmetry_4
_geom_torsion_publ_flag
C5 O1 C1 C4 61.5(3) . . . . ?
C5 O1 C1 C2 -179.4(2) . . . . ?
C5 O1 C1 C3 -62.4(3) . . . . ?
C1 O1 C5 O2 -2.4(3) . . . . ?
C1 O1 C5 N1 177.61(18) . . . . ?
C6 N1 C5 O2 9.6(3) . . . . ?
C6 N1 C5 O1 -170.40(17) . . . . ?
C5 N1 C6 C7 12.6(3) . . . . ?
C5 N1 C6 C11 -169.65(19) . . . . ?
N1 C6 C7 C8 175.0(2) . . . . ?
C11 C6 C7 C8 -2.7(4) . . . . ?
C6 C7 C8 C9 -1.5(4) . . . . ?
C7 C8 C9 C10 3.6(5) . . . . ?
C8 C9 C10 C11 -1.4(4) . . . . ?
C9 C10 C11 C6 -2.8(4) . . . . ?
C9 C10 C11 C12 177.4(2) . . . . ?
C7 C6 C11 C10 4.8(3) . . . . ?
N1 C6 C11 C10 -173.10(17) . . . . ?
C7 C6 C11 C12 -175.42(19) . . . . ?
N1 C6 C11 C12 6.7(3) . . . . ?
C13 N2 C12 O3 1.3(3) . . . . ?
C13 N2 C12 C11 -178.40(16) . . . . ?
C10 C11 C12 O3 148.5(2) . . . . ?
C6 C11 C12 O3 -31.3(3) . . . . ?
C10 C11 C12 N2 -31.7(3) . . . . ?
C6 C11 C12 N2 148.46(18) . . . . ?
C12 N2 C13 C14 -174.02(17) . . . . ?
C12 N2 C13 C20 64.0(2) . . . . ?
N2 C13 C14 C15 105.0(2) . . . . ?
C20 C13 C14 C15 -132.9(2) . . . . ?
N2 C13 C14 C19 -75.1(2) . . . . ?
C20 C13 C14 C19 47.0(3) . . . . ?
C19 C14 C15 C16 -0.6(4) . . . . ?
C13 C14 C15 C16 179.3(3) . . . . ?
C14 C15 C16 C17 -0.7(5) . . . . ?
C15 C16 C17 C18 2.0(5) . . . . ?
C16 C17 C18 C19 -1.9(4) . . . . ?
C15 C14 C19 C18 0.7(3) . . . . ?
C13 C14 C19 C18 -179.2(2) . . . . ?
C17 C18 C19 C14 0.6(4) . . . . ?
C21 O5 C20 O4 4.4(4) . . . . ?
C21 O5 C20 C13 -172.1(3) . . . . ?
N2 C13 C20 O4 27.1(3) . . . . ?
C14 C13 C20 O4 -95.1(3) . . . . ?
N2 C13 C20 O5 -156.46(17) . . . . ?
C14 C13 C20 O5 81.3(2) . . . . ?
